data_4025953
loop_
_publ_author_name
'Alexandre Drouin'
'Dana K. Winter'
'Simon Pichette'
'Samuel Aubert-Nicol'
'Jean Lessard'
'Claude Spino'

_publ_section_title
;
 Photochemical Rearrangement of N-Mesyloxylactams: Stereospecific
 Formation of N-Heterocycles
;
_journal_name_full 'Journal of Organic Chemistry'
_journal_page_first 164
_journal_page_last 169
_journal_paper_doi 10.1021/jo101805q
_journal_volume 76
_journal_year 2011
_chemical_formula_sum 'C16 H19 N O4'
_chemical_formula_weight 289.32
_chemical_name_systematic
;
 ?
;
_space_group_IT_number 14
_symmetry_cell_setting monoclinic
_symmetry_space_group_name_Hall '-P 2ybc'
_symmetry_space_group_name_H-M 'P 1 21/c 1'
_atom_sites_solution_hydrogens geom
_atom_sites_solution_primary direct
_atom_sites_solution_secondary difmap
_audit_conform_dict_location ftp://ftp.iucr.org/pub/cif_core.dic
_audit_conform_dict_name cif_core.dic
_audit_conform_dict_version 2.3
_audit_creation_date 2009-06-23T09:41:02-00:00
_audit_creation_method 'WinGX routine CIF_UPDATE'
_cell_angle_alpha 90
_cell_angle_beta 91.05(3)
_cell_angle_gamma 90
_cell_formula_units_Z 4
_cell_length_a 10.449(2)
_cell_length_b 5.8194(7)
_cell_length_c 23.624(11)
_cell_measurement_reflns_used 20
_cell_measurement_temperature 293(2)
_cell_measurement_theta_max 35
_cell_measurement_theta_min 30
_cell_volume 1436.3(7)
_computing_cell_refinement Difrac
_computing_data_collection Difrac
_computing_data_reduction NRCVAX
_computing_structure_refinement 'SHELXL-97 (Sheldrick, 1997)'
_computing_structure_solution 'SHELXS-97 (Sheldrick, 1997)'
_diffrn_ambient_temperature 293(2)
_diffrn_measured_fraction_theta_full 0.951
_diffrn_measured_fraction_theta_max 0.951
_diffrn_measurement_device_type CAD4
_diffrn_measurement_method Omega
_diffrn_radiation_monochromator graphite
_diffrn_radiation_type CuK\a
_diffrn_radiation_wavelength 1.54176
_diffrn_reflns_av_R_equivalents 0
_diffrn_reflns_av_unetI/netI 0.0272
_diffrn_reflns_limit_h_max 12
_diffrn_reflns_limit_h_min -12
_diffrn_reflns_limit_k_max 7
_diffrn_reflns_limit_k_min 0
_diffrn_reflns_limit_l_max 28
_diffrn_reflns_limit_l_min 0
_diffrn_reflns_number 2591
_diffrn_reflns_theta_full 70
_diffrn_reflns_theta_max 70
_diffrn_reflns_theta_min 4.23
_diffrn_standards_decay_% 0
_diffrn_standards_interval_count 100
_diffrn_standards_number 1
_exptl_absorpt_coefficient_mu 0.791
_exptl_absorpt_correction_T_max 0.8906
_exptl_absorpt_correction_T_min 0.6483
_exptl_absorpt_correction_type psi-scan
_exptl_absorpt_process_details empirical
_exptl_crystal_colour Yellow
_exptl_crystal_density_diffrn 1.338
_exptl_crystal_description Needdle
_exptl_crystal_F_000 616
_exptl_crystal_size_max 0.6
_exptl_crystal_size_mid 0.3
_exptl_crystal_size_min 0.15
_refine_diff_density_max 0.341
_refine_diff_density_min -0.269
_refine_diff_density_rms 0.078
_refine_ls_extinction_coef 0.014(3)
_refine_ls_extinction_expression Fc^*^=kFc[1+0.001xFc^2^\l^3^/sin(2\q)]^-1/4^
_refine_ls_extinction_method SHELXL
_refine_ls_goodness_of_fit_ref 1.205
_refine_ls_hydrogen_treatment none
_refine_ls_matrix_type full
_refine_ls_number_parameters 191
_refine_ls_number_reflns 2591
_refine_ls_number_restraints 0
_refine_ls_restrained_S_all 1.205
_refine_ls_R_factor_all 0.151
_refine_ls_R_factor_gt 0.1037
_refine_ls_shift/su_max 0
_refine_ls_shift/su_mean 0
_refine_ls_structure_factor_coef Fsqd
_refine_ls_weighting_details 'calc w=1/[\s^2^(Fo^2^)+(0.2000P)^2^+0.0000P] where P=(Fo^2^+2Fc^2^)/3'
_refine_ls_weighting_scheme calc
_refine_ls_wR_factor_gt 0.2997
_refine_ls_wR_factor_ref 0.3384
_reflns_number_gt 1567
_reflns_number_total 2591
_reflns_threshold_expression >2sigma(I)
_cod_data_source_file jo101805q_si_001.cif
_cod_data_source_block dw5142
_cod_depositor_comments
;
The following automatic conversions were performed:

'_exptl_absorpt_correction_type' value 'Psi-scan' changed to
'psi-scan' according to the built-in table from CIF Core dictionary
named 'cif_core.dic' version 2.4.1 from 2010-06-29.

Automatic conversion script
Id: cif_fix_values 1715 2011-07-08 13:25:40Z adriana 
;
_cod_database_code 4025953

loop_
_symmetry_equiv_pos_as_xyz
'x, y, z'
'-x, y+1/2, -z+1/2'
'-x, -y, -z'
'x, -y-1/2, z-1/2'

loop_
_atom_site_label
_atom_site_type_symbol
_atom_site_fract_x
_atom_site_fract_y
_atom_site_fract_z
_atom_site_U_iso_or_equiv
_atom_site_adp_type
_atom_site_occupancy
_atom_site_symmetry_multiplicity
_atom_site_calc_flag
_atom_site_refinement_flags
C16 C 0.3467(6) 0.0546(12) 0.1792(3) 0.0946(17) Uani 1 1 d .
H16A H 0.2922 0.117 0.1499 0.142 Uiso 1 1 calc R
H16B H 0.3872 -0.0823 0.1657 0.142 Uiso 1 1 calc R
H16C H 0.4109 0.1656 0.1897 0.142 Uiso 1 1 calc R
C1 C 0.2695(6) -0.0407(11) 0.4995(2) 0.0926(17) Uani 1 1 d .
H1A H 0.2309 -0.0573 0.5364 0.111 Uiso 1 1 calc R
H1B H 0.3372 -0.154 0.4967 0.111 Uiso 1 1 calc R
C2 C 0.1709(5) -0.0821(9) 0.4542(2) 0.0805(14) Uani 1 1 d .
C3 C 0.0706(7) -0.2363(12) 0.4637(3) 0.105(2) Uani 1 1 d .
H3 H 0.0666 -0.3157 0.4978 0.126 Uiso 1 1 calc R
C4 C -0.0216(7) -0.2696(12) 0.4227(3) 0.105(2) Uani 1 1 d .
H4 H -0.0882 -0.3717 0.4291 0.126 Uiso 1 1 calc R
C5 C -0.0169(5) -0.1558(10) 0.3729(3) 0.0895(16) Uani 1 1 d .
H5 H -0.0794 -0.1826 0.3452 0.107 Uiso 1 1 calc R
C6 C 0.0809(5) 0.0019(9) 0.3627(2) 0.0761(13) Uani 1 1 d .
H6 H 0.0813 0.0841 0.3289 0.091 Uiso 1 1 calc R
C7 C 0.1779(5) 0.0355(8) 0.4032(2) 0.0719(13) Uani 1 1 d .
C8 C 0.2908(4) 0.1919(8) 0.39212(18) 0.0663(12) Uani 1 1 d .
C9 C 0.3415(5) 0.3007(9) 0.4470(2) 0.0741(13) Uani 1 1 d .
C10 C 0.4062(4) 0.0555(8) 0.36732(19) 0.0681(12) Uani 1 1 d .
H10A H 0.4863 0.1126 0.3833 0.082 Uiso 1 1 calc R
H10B H 0.3989 -0.1065 0.3763 0.082 Uiso 1 1 calc R
C11 C 0.4026(5) 0.0898(8) 0.30416(19) 0.0658(11) Uani 1 1 d .
H11 H 0.4887 0.1178 0.2899 0.079 Uiso 1 1 calc R
C12 C 0.3150(4) 0.2938(8) 0.2915(2) 0.0680(12) Uani 1 1 d .
H12 H 0.3619 0.4157 0.2722 0.082 Uiso 1 1 calc R
C13 C 0.2653(5) 0.3794(8) 0.3474(2) 0.0690(12) Uani 1 1 d .
H13A H 0.1743 0.4106 0.3442 0.083 Uiso 1 1 calc R
H13B H 0.3087 0.5204 0.3583 0.083 Uiso 1 1 calc R
C14 C 0.2672(5) -0.0030(8) 0.2305(2) 0.0762(14) Uani 1 1 d .
C15 C 0.1573(6) -0.1651(11) 0.2174(3) 0.0981(19) Uani 1 1 d .
H15A H 0.1061 -0.1039 0.1868 0.147 Uiso 1 1 calc R
H15B H 0.1056 -0.1819 0.2503 0.147 Uiso 1 1 calc R
H15C H 0.1906 -0.3124 0.2068 0.147 Uiso 1 1 calc R
N1 N 0.3227(5) 0.1863(8) 0.49437(18) 0.0879(14) Uani 1 1 d .
O1 O 0.4059(4) 0.4812(7) 0.44708(17) 0.0978(13) Uani 1 1 d .
O2 O 0.3795(4) 0.2563(9) 0.54503(16) 0.1082(15) Uani 1 1 d .
H2 H 0.4217 0.3729 0.5397 0.162 Uiso 1 1 calc R
O3 O 0.3437(4) -0.0973(6) 0.27528(15) 0.0809(11) Uani 1 1 d .
O4 O 0.2163(3) 0.2020(6) 0.25505(13) 0.0711(10) Uani 1 1 d .

loop_
_atom_site_aniso_label
_atom_site_aniso_U_11
_atom_site_aniso_U_22
_atom_site_aniso_U_33
_atom_site_aniso_U_23
_atom_site_aniso_U_13
_atom_site_aniso_U_12
C16 0.108(4) 0.099(4) 0.076(3) 0.000(3) 0.001(3) 0.020(3)
C1 0.124(4) 0.083(4) 0.071(3) 0.004(3) -0.003(3) -0.013(3)
C2 0.095(3) 0.075(3) 0.071(3) 0.011(2) -0.007(2) -0.013(3)
C3 0.117(5) 0.103(5) 0.094(4) 0.027(3) -0.001(3) -0.024(4)
C4 0.099(4) 0.099(4) 0.116(5) 0.022(4) -0.012(4) -0.030(4)
C5 0.088(3) 0.094(4) 0.087(3) 0.011(3) -0.007(3) -0.017(3)
C6 0.079(3) 0.068(3) 0.081(3) 0.002(2) -0.004(2) -0.005(2)
C7 0.078(3) 0.056(2) 0.081(3) 0.006(2) -0.006(2) -0.001(2)
C8 0.076(3) 0.066(3) 0.057(2) -0.0013(19) -0.0017(19) -0.003(2)
C9 0.079(3) 0.072(3) 0.071(3) -0.006(2) -0.001(2) -0.006(2)
C10 0.076(3) 0.062(3) 0.066(3) 0.002(2) -0.005(2) 0.004(2)
C11 0.076(3) 0.060(2) 0.062(2) -0.0001(19) 0.0003(19) -0.004(2)
C12 0.079(3) 0.056(2) 0.069(3) 0.0050(19) -0.005(2) -0.010(2)
C13 0.084(3) 0.056(2) 0.067(3) 0.003(2) -0.002(2) -0.001(2)
C14 0.099(4) 0.066(3) 0.064(3) -0.009(2) -0.011(2) 0.005(3)
C15 0.130(5) 0.077(3) 0.087(4) -0.013(3) -0.017(3) -0.010(3)
N1 0.112(3) 0.089(3) 0.062(2) -0.002(2) -0.004(2) -0.023(3)
O1 0.120(3) 0.086(3) 0.086(2) -0.004(2) -0.017(2) -0.023(2)
O2 0.140(4) 0.119(3) 0.065(2) -0.003(2) -0.018(2) -0.030(3)
O3 0.112(3) 0.0584(19) 0.0713(19) -0.0035(14) -0.0163(18) 0.0072(17)
O4 0.082(2) 0.0621(18) 0.0693(19) -0.0039(14) -0.0077(15) 0.0030(15)

loop_
_atom_type_symbol
_atom_type_description
_atom_type_scat_dispersion_real
_atom_type_scat_dispersion_imag
_atom_type_scat_source
C C 0.0181 0.0091 'International Tables Vol C Tables 4.2.6.8 and 6.1.1.4'
H H 0 0 'International Tables Vol C Tables 4.2.6.8 and 6.1.1.4'
N N 0.0311 0.018 'International Tables Vol C Tables 4.2.6.8 and 6.1.1.4'
O O 0.0492 0.0322 'International Tables Vol C Tables 4.2.6.8 and 6.1.1.4'

loop_
_geom_angle_atom_site_label_1
_geom_angle_atom_site_label_2
_geom_angle_atom_site_label_3
_geom_angle
N1 C1 C2 110.5(5)
C7 C2 C3 120.4(5)
C7 C2 C1 119.8(5)
C3 C2 C1 119.8(5)
C4 C3 C2 119.7(6)
C5 C4 C3 120.8(6)
C4 C5 C6 120.7(5)
C7 C6 C5 119.9(5)
C2 C7 C6 118.5(5)
C2 C7 C8 119.9(4)
C6 C7 C8 121.6(4)
C7 C8 C9 111.2(4)
C7 C8 C13 114.7(4)
C9 C8 C13 109.9(4)
C7 C8 C10 111.5(4)
C9 C8 C10 105.6(3)
C13 C8 C10 103.1(4)
O1 C9 N1 120.8(5)
O1 C9 C8 122.0(5)
N1 C9 C8 117.1(4)
C11 C10 C8 107.3(4)
O3 C11 C10 112.2(4)
O3 C11 C12 104.5(3)
C10 C11 C12 107.6(4)
O4 C12 C13 113.1(4)
O4 C12 C11 104.5(4)
C13 C12 C11 107.4(4)
C12 C13 C8 107.9(4)
O3 C14 O4 103.2(3)
O3 C14 C15 109.0(4)
O4 C14 C15 108.4(4)
O3 C14 C16 111.7(4)
O4 C14 C16 110.6(5)
C15 C14 C16 113.4(5)
C9 N1 O2 121.0(5)
C9 N1 C1 126.8(5)
O2 N1 C1 110.9(4)
C11 O3 C14 107.1(3)
C14 O4 C12 106.6(3)

loop_
_geom_bond_atom_site_label_1
_geom_bond_atom_site_label_2
_geom_bond_distance
C16 C14 1.519(9)
C1 N1 1.439(7)
C1 C2 1.493(7)
C2 C7 1.389(7)
C2 C3 1.402(8)
C3 C4 1.367(9)
C4 C5 1.352(9)
C5 C6 1.397(7)
C6 C7 1.395(6)
C7 C8 1.516(7)
C8 C9 1.529(6)
C8 C13 1.538(6)
C8 C10 1.567(7)
C9 O1 1.247(6)
C9 N1 1.320(7)
C10 C11 1.505(6)
C11 O3 1.419(5)
C11 C12 1.525(7)
C12 O4 1.434(5)
C12 C13 1.513(7)
C14 O3 1.424(5)
C14 O4 1.433(6)
C14 C15 1.514(8)
N1 O2 1.387(5)

loop_
_geom_torsion_atom_site_label_1
_geom_torsion_atom_site_label_2
_geom_torsion_atom_site_label_3
_geom_torsion_atom_site_label_4
_geom_torsion
N1 C1 C2 C7 26.7(8)
N1 C1 C2 C3 -152.2(6)
C7 C2 C3 C4 -0.5(11)
C1 C2 C3 C4 178.3(7)
C2 C3 C4 C5 0.1(12)
C3 C4 C5 C6 -1.2(12)
C4 C5 C6 C7 2.7(10)
C3 C2 C7 C6 2.0(9)
C1 C2 C7 C6 -176.8(5)
C3 C2 C7 C8 -176.6(6)
C1 C2 C7 C8 4.5(8)
C5 C6 C7 C2 -3.0(8)
C5 C6 C7 C8 175.6(5)
C2 C7 C8 C9 -31.6(7)
C6 C7 C8 C9 149.9(5)
C2 C7 C8 C13 -157.1(5)
C6 C7 C8 C13 24.3(7)
C2 C7 C8 C10 86.1(6)
C6 C7 C8 C10 -92.5(5)
C7 C8 C9 O1 -158.3(5)
C13 C8 C9 O1 -30.1(6)
C10 C8 C9 O1 80.5(6)
C7 C8 C9 N1 26.7(6)
C13 C8 C9 N1 154.9(5)
C10 C8 C9 N1 -94.5(5)
C7 C8 C10 C11 98.7(4)
C9 C8 C10 C11 -140.3(4)
C13 C8 C10 C11 -24.9(5)
C8 C10 C11 O3 -98.2(4)
C8 C10 C11 C12 16.1(5)
O3 C11 C12 O4 -1.6(5)
C10 C11 C12 O4 -121.0(4)
O3 C11 C12 C13 118.8(4)
C10 C11 C12 C13 -0.6(5)
O4 C12 C13 C8 99.2(4)
C11 C12 C13 C8 -15.6(5)
C7 C8 C13 C12 -96.9(5)
C9 C8 C13 C12 136.9(4)
C10 C8 C13 C12 24.6(5)
O1 C9 N1 O2 -3.5(9)
C8 C9 N1 O2 171.5(5)
O1 C9 N1 C1 -169.0(6)
C8 C9 N1 C1 6.1(9)
C2 C1 N1 C9 -33.6(9)
C2 C1 N1 O2 159.7(5)
C10 C11 O3 C14 140.2(4)
C12 C11 O3 C14 24.0(5)
O4 C14 O3 C11 -37.4(5)
C15 C14 O3 C11 -152.5(4)
C16 C14 O3 C11 81.4(5)
O3 C14 O4 C12 36.0(5)
C15 C14 O4 C12 151.5(4)
C16 C14 O4 C12 -83.6(4)
C13 C12 O4 C14 -137.6(4)
C11 C12 O4 C14 -21.1(5)
